data_2229610
loop_
_publ_author_name
'Xu, Hao'
'Liu, Li-Juan'
'Meng, Fan-Jie'
'Zhao, Chang-Qiu'

_publ_section_title
;
 2-Isopropyl-5-methylcyclohexyl cyclohexyl(phenyl)phosphinate
;
_journal_coeditor_code CV5058
_journal_issue 4
_journal_name_full 'Acta Crystallographica Section E'
_journal_page_first o991
_journal_paper_doi 10.1107/S1600536811010592
_journal_volume 67
_journal_year 2011
_chemical_formula_iupac 'C22 H35 O2 P'
_chemical_formula_moiety 'C22 H35 O2 P'
_chemical_formula_sum 'C22 H35 O2 P'
_chemical_formula_weight 362.47
_chemical_name_systematic
;
2-Isopropyl-5-methylcyclohexyl cyclohexyl(phenyl)phosphinate
;
_space_group_IT_number 4
_symmetry_cell_setting monoclinic
_symmetry_space_group_name_Hall 'P 2yb'
_symmetry_space_group_name_H-M 'P 1 21 1'
_atom_sites_solution_hydrogens geom
_atom_sites_solution_primary direct
_atom_sites_solution_secondary difmap
_audit_creation_method SHELXL-97
_cell_angle_alpha 90.00
_cell_angle_beta 94.6960(10)
_cell_angle_gamma 90.00
_cell_formula_units_Z 2
_cell_length_a 11.4892(13)
_cell_length_b 5.8872(6)
_cell_length_c 16.3531(17)
_cell_measurement_reflns_used 1233
_cell_measurement_temperature 298(2)
_cell_measurement_theta_max 25.977
_cell_measurement_theta_min 2.489
_cell_volume 1102.4(2)
_computing_cell_refinement 'SAINT (Bruker, 2007)'
_computing_data_collection 'SMART (Bruker, 2007)'
_computing_data_reduction 'SAINT (Bruker, 2007)'
_computing_molecular_graphics 'SHELXTL (Sheldrick, 2008)'
_computing_publication_material 'SHELXTL (Sheldrick, 2008)'
_computing_structure_refinement 'SHELXL97 (Sheldrick, 2008)'
_computing_structure_solution 'SHELXS97 (Sheldrick, 2008)'
_diffrn_ambient_temperature 298(2)
_diffrn_measured_fraction_theta_full 0.993
_diffrn_measured_fraction_theta_max 0.993
_diffrn_measurement_device_type 'Bruker SMART-1000 CCD area-detector'
_diffrn_measurement_method '\f and \w'
_diffrn_radiation_monochromator graphite
_diffrn_radiation_source 'fine-focus sealed tube'
_diffrn_radiation_type MoK\a
_diffrn_radiation_wavelength 0.71073
_diffrn_reflns_av_R_equivalents 0.0509
_diffrn_reflns_av_sigmaI/netI 0.0887
_diffrn_reflns_limit_h_max 10
_diffrn_reflns_limit_h_min -13
_diffrn_reflns_limit_k_max 6
_diffrn_reflns_limit_k_min -6
_diffrn_reflns_limit_l_max 19
_diffrn_reflns_limit_l_min -19
_diffrn_reflns_number 5833
_diffrn_reflns_theta_full 25.01
_diffrn_reflns_theta_max 25.01
_diffrn_reflns_theta_min 2.50
_exptl_absorpt_coefficient_mu 0.136
_exptl_absorpt_correction_T_max 0.9892
_exptl_absorpt_correction_T_min 0.9413
_exptl_absorpt_correction_type multi-scan
_exptl_absorpt_process_details '(SADABS; Sheldrick, 1996)'
_exptl_crystal_colour colourless
_exptl_crystal_density_diffrn 1.092
_exptl_crystal_density_method 'not measured'
_exptl_crystal_description block
_exptl_crystal_F_000 396
_exptl_crystal_size_max 0.45
_exptl_crystal_size_mid 0.11
_exptl_crystal_size_min 0.08
_refine_diff_density_max 0.152
_refine_diff_density_min -0.161
_refine_ls_abs_structure_details 'Flack (1983), 1493 Friedel pairs'
_refine_ls_abs_structure_Flack 0.19(14)
_refine_ls_extinction_method none
_refine_ls_goodness_of_fit_ref 0.920
_refine_ls_hydrogen_treatment constr
_refine_ls_matrix_type full
_refine_ls_number_parameters 229
_refine_ls_number_reflns 3646
_refine_ls_number_restraints 1
_refine_ls_restrained_S_all 0.920
_refine_ls_R_factor_all 0.0941
_refine_ls_R_factor_gt 0.0528
_refine_ls_shift/su_max 0.000
_refine_ls_shift/su_mean 0.000
_refine_ls_structure_factor_coef Fsqd
_refine_ls_weighting_details 'calc w=1/[\s^2^(Fo^2^)+(0.0454P)^2^] where P=(Fo^2^+2Fc^2^)/3'
_refine_ls_weighting_scheme calc
_refine_ls_wR_factor_gt 0.1060
_refine_ls_wR_factor_ref 0.1192
_reflns_number_gt 2125
_reflns_number_total 3646
_reflns_threshold_expression I>2\s(I)
_cod_data_source_file cv5058.cif
_cod_data_source_block I
_cod_original_sg_symbol_H-M 'P 21'
_cod_database_code 2229610
_cod_database_fobs_code 2229610

loop_
_symmetry_equiv_pos_as_xyz
'x, y, z'
'-x, y+1/2, -z'

loop_
_atom_site_type_symbol
_atom_site_label
_atom_site_fract_x
_atom_site_fract_y
_atom_site_fract_z
_atom_site_U_iso_or_equiv
_atom_site_adp_type
_atom_site_calc_flag
_atom_site_refinement_flags
_atom_site_occupancy
_atom_site_disorder_assembly
_atom_site_disorder_group
O O1 0.23767(17) 0.3099(5) 0.23127(13) 0.0631(7) Uani d . 1 . .
O O2 0.0655(2) 0.5689(4) 0.26004(16) 0.0743(8) Uani d . 1 . .
P P1 0.11424(7) 0.33939(18) 0.26861(5) 0.0574(3) Uani d . 1 . .
C C1 0.3668(4) 0.8147(10) 0.1266(3) 0.1001(15) Uani d . 1 . .
H H1 0.3503 0.9307 0.1671 0.120 Uiso calc R 1 . .
C C2 0.2885(3) 0.6094(8) 0.1401(2) 0.0784(13) Uani d . 1 . .
H H2A 0.2073 0.6561 0.1330 0.094 Uiso calc R 1 . .
H H2B 0.3008 0.4947 0.0991 0.094 Uiso calc R 1 . .
C C3 0.3131(3) 0.5077(7) 0.2245(2) 0.0656(11) Uani d . 1 . .
H H3 0.2941 0.6204 0.2654 0.079 Uiso calc R 1 . .
C C4 0.4397(3) 0.4344(8) 0.2429(3) 0.0788(13) Uani d . 1 . .
H H4 0.4556 0.3199 0.2017 0.095 Uiso calc R 1 . .
C C5 0.5175(4) 0.6387(9) 0.2281(3) 0.1134(18) Uani d . 1 . .
H H5A 0.5059 0.7535 0.2692 0.136 Uiso calc R 1 . .
H H5B 0.5986 0.5913 0.2351 0.136 Uiso calc R 1 . .
C C6 0.4939(4) 0.7439(10) 0.1434(3) 0.118(2) Uani d . 1 . .
H H6A 0.5436 0.8759 0.1392 0.141 Uiso calc R 1 . .
H H6B 0.5136 0.6351 0.1022 0.141 Uiso calc R 1 . .
C C7 0.3404(5) 0.9182(10) 0.0410(3) 0.141(2) Uani d . 1 . .
H H7A 0.3626 0.8129 0.0003 0.211 Uiso calc R 1 . .
H H7B 0.3837 1.0566 0.0371 0.211 Uiso calc R 1 . .
H H7C 0.2583 0.9498 0.0322 0.211 Uiso calc R 1 . .
C C8 0.4657(3) 0.3225(10) 0.3271(3) 0.0899(13) Uani d . 1 . .
H H8 0.4093 0.1986 0.3305 0.108 Uiso calc R 1 . .
C C9 0.5883(4) 0.2143(10) 0.3369(4) 0.138(2) Uani d . 1 . .
H H9A 0.6015 0.1294 0.2884 0.207 Uiso calc R 1 . .
H H9B 0.5936 0.1145 0.3835 0.207 Uiso calc R 1 . .
H H9C 0.6462 0.3316 0.3450 0.207 Uiso calc R 1 . .
C C10 0.4503(4) 0.4809(11) 0.4004(3) 0.1130(18) Uani d . 1 . .
H H10A 0.5076 0.5998 0.4014 0.170 Uiso calc R 1 . .
H H10B 0.4603 0.3955 0.4505 0.170 Uiso calc R 1 . .
H H10C 0.3735 0.5462 0.3950 0.170 Uiso calc R 1 . .
C C11 0.1394(3) 0.2629(7) 0.3751(2) 0.0579(11) Uani d . 1 . .
C C12 0.1898(3) 0.0589(8) 0.4006(3) 0.0777(12) Uani d . 1 . .
H H12 0.2096 -0.0463 0.3617 0.093 Uiso calc R 1 . .
C C13 0.2111(4) 0.0089(9) 0.4834(3) 0.0985(16) Uani d . 1 . .
H H13 0.2465 -0.1278 0.4995 0.118 Uiso calc R 1 . .
C C14 0.1804(5) 0.1593(12) 0.5412(3) 0.1094(18) Uani d . 1 . .
H H14 0.1933 0.1251 0.5967 0.131 Uiso calc R 1 . .
C C15 0.1302(4) 0.3623(12) 0.5164(3) 0.1083(17) Uani d . 1 . .
H H15 0.1102 0.4666 0.5556 0.130 Uiso calc R 1 . .
C C16 0.1088(3) 0.4143(8) 0.4334(2) 0.0821(14) Uani d . 1 . .
H H16 0.0738 0.5516 0.4176 0.099 Uiso calc R 1 . .
C C17 0.0280(3) 0.1208(6) 0.2167(2) 0.0535(9) Uani d . 1 . .
H H17 0.0700 -0.0232 0.2254 0.064 Uiso calc R 1 . .
C C18 0.0112(4) 0.1628(9) 0.1254(2) 0.0875(14) Uani d . 1 . .
H H18A 0.0867 0.1661 0.1029 0.105 Uiso calc R 1 . .
H H18B -0.0256 0.3095 0.1153 0.105 Uiso calc R 1 . .
C C19 -0.0646(4) -0.0220(11) 0.0820(2) 0.1093(17) Uani d . 1 . .
H H19A -0.0772 0.0142 0.0241 0.131 Uiso calc R 1 . .
H H19B -0.0238 -0.1662 0.0871 0.131 Uiso calc R 1 . .
C C20 -0.1814(4) -0.0440(10) 0.1178(3) 0.1077(17) Uani d . 1 . .
H H20A -0.2260 0.0944 0.1077 0.129 Uiso calc R 1 . .
H H20B -0.2251 -0.1684 0.0913 0.129 Uiso calc R 1 . .
C C21 -0.1641(3) -0.0873(8) 0.2087(3) 0.0850(15) Uani d . 1 . .
H H21A -0.1264 -0.2334 0.2183 0.102 Uiso calc R 1 . .
H H21B -0.2396 -0.0931 0.2312 0.102 Uiso calc R 1 . .
C C22 -0.0900(3) 0.0966(8) 0.2526(2) 0.0755(13) Uani d . 1 . .
H H22A -0.1313 0.2402 0.2478 0.091 Uiso calc R 1 . .
H H22B -0.0776 0.0593 0.3104 0.091 Uiso calc R 1 . .

loop_
_atom_site_aniso_label
_atom_site_aniso_U_11
_atom_site_aniso_U_22
_atom_site_aniso_U_33
_atom_site_aniso_U_12
_atom_site_aniso_U_13
_atom_site_aniso_U_23
O1 0.0564(13) 0.0584(18) 0.0767(15) -0.0131(15) 0.0192(11) -0.0118(15)
O2 0.0739(17) 0.055(2) 0.096(2) 0.0069(16) 0.0223(14) 0.0092(15)
P1 0.0537(5) 0.0531(6) 0.0667(6) -0.0016(6) 0.0136(4) 0.0013(6)
C1 0.118(4) 0.091(4) 0.098(3) -0.049(4) 0.050(3) -0.018(3)
C2 0.081(3) 0.080(3) 0.078(3) -0.022(3) 0.025(2) -0.011(2)
C3 0.064(3) 0.057(3) 0.078(3) -0.024(2) 0.021(2) -0.018(2)
C4 0.053(3) 0.083(3) 0.102(3) -0.020(2) 0.016(2) -0.037(3)
C5 0.079(3) 0.119(5) 0.146(5) -0.050(3) 0.031(3) -0.034(4)
C6 0.106(4) 0.126(5) 0.130(5) -0.055(3) 0.060(3) -0.032(4)
C7 0.193(6) 0.128(6) 0.109(4) -0.060(5) 0.062(4) 0.013(4)
C8 0.063(2) 0.088(3) 0.116(4) -0.007(3) -0.013(2) -0.017(4)
C9 0.083(3) 0.115(5) 0.208(6) 0.013(3) -0.039(4) -0.046(4)
C10 0.110(4) 0.134(5) 0.093(3) 0.004(3) -0.004(3) -0.026(4)
C11 0.051(2) 0.063(3) 0.061(2) -0.0008(19) 0.0085(18) -0.005(2)
C12 0.088(3) 0.076(3) 0.068(3) 0.005(3) -0.003(2) -0.007(2)
C13 0.112(4) 0.099(4) 0.080(3) 0.007(3) -0.024(3) 0.011(3)
C14 0.129(4) 0.132(6) 0.065(3) -0.011(4) -0.003(3) -0.001(4)
C15 0.131(4) 0.125(6) 0.072(3) 0.005(4) 0.028(3) -0.023(4)
C16 0.090(3) 0.088(4) 0.071(3) 0.001(3) 0.021(2) -0.014(3)
C17 0.047(2) 0.053(2) 0.062(2) -0.0024(18) 0.0107(17) 0.0018(19)
C18 0.085(3) 0.116(4) 0.061(3) -0.025(3) 0.007(2) 0.000(3)
C19 0.104(4) 0.156(5) 0.067(3) -0.027(3) -0.001(3) -0.023(3)
C20 0.074(3) 0.140(5) 0.104(4) -0.027(3) -0.019(3) -0.012(3)
C21 0.053(2) 0.096(4) 0.106(3) -0.017(2) 0.003(2) -0.003(3)
C22 0.052(2) 0.101(4) 0.074(3) -0.011(3) 0.0116(19) 0.007(3)

loop_
_atom_type_symbol
_atom_type_description
_atom_type_scat_dispersion_real
_atom_type_scat_dispersion_imag
_atom_type_scat_source
C C 0.0033 0.0016 'International Tables Vol C Tables 4.2.6.8 and 6.1.1.4'
H H 0.0000 0.0000 'International Tables Vol C Tables 4.2.6.8 and 6.1.1.4'
O O 0.0106 0.0060 'International Tables Vol C Tables 4.2.6.8 and 6.1.1.4'
P P 0.1023 0.0942 'International Tables Vol C Tables 4.2.6.8 and 6.1.1.4'

loop_
_geom_angle_atom_site_label_1
_geom_angle_atom_site_label_2
_geom_angle_atom_site_label_3
_geom_angle_site_symmetry_1
_geom_angle_site_symmetry_3
_geom_angle
_geom_angle_publ_flag
C3 O1 P1 . . 119.5(2) ?
O2 P1 O1 . . 114.04(15) ?
O2 P1 C17 . . 115.11(17) ?
O1 P1 C17 . . 102.36(14) ?
O2 P1 C11 . . 110.69(17) ?
O1 P1 C11 . . 105.39(14) ?
C17 P1 C11 . . 108.49(17) ?
C6 C1 C2 . . 108.9(4) ?
C6 C1 C7 . . 112.8(4) ?
C2 C1 C7 . . 111.7(4) ?
C6 C1 H1 . . 107.7 ?
C2 C1 H1 . . 107.7 ?
C7 C1 H1 . . 107.7 ?
C3 C2 C1 . . 112.1(3) ?
C3 C2 H2A . . 109.2 ?
C1 C2 H2A . . 109.2 ?
C3 C2 H2B . . 109.2 ?
C1 C2 H2B . . 109.2 ?
H2A C2 H2B . . 107.9 ?
O1 C3 C2 . . 108.5(3) ?
O1 C3 C4 . . 108.8(3) ?
C2 C3 C4 . . 113.4(3) ?
O1 C3 H3 . . 108.7 ?
C2 C3 H3 . . 108.7 ?
C4 C3 H3 . . 108.7 ?
C3 C4 C5 . . 107.9(4) ?
C3 C4 C8 . . 114.3(3) ?
C5 C4 C8 . . 114.0(4) ?
C3 C4 H4 . . 106.7 ?
C5 C4 H4 . . 106.7 ?
C8 C4 H4 . . 106.7 ?
C6 C5 C4 . . 113.7(4) ?
C6 C5 H5A . . 108.8 ?
C4 C5 H5A . . 108.8 ?
C6 C5 H5B . . 108.8 ?
C4 C5 H5B . . 108.8 ?
H5A C5 H5B . . 107.7 ?
C1 C6 C5 . . 111.9(4) ?
C1 C6 H6A . . 109.2 ?
C5 C6 H6A . . 109.2 ?
C1 C6 H6B . . 109.2 ?
C5 C6 H6B . . 109.2 ?
H6A C6 H6B . . 107.9 ?
C1 C7 H7A . . 109.5 ?
C1 C7 H7B . . 109.5 ?
H7A C7 H7B . . 109.5 ?
C1 C7 H7C . . 109.5 ?
H7A C7 H7C . . 109.5 ?
H7B C7 H7C . . 109.5 ?
C4 C8 C10 . . 114.4(4) ?
C4 C8 C9 . . 112.3(4) ?
C10 C8 C9 . . 109.3(4) ?
C4 C8 H8 . . 106.8 ?
C10 C8 H8 . . 106.8 ?
C9 C8 H8 . . 106.8 ?
C8 C9 H9A . . 109.5 ?
C8 C9 H9B . . 109.5 ?
H9A C9 H9B . . 109.5 ?
C8 C9 H9C . . 109.5 ?
H9A C9 H9C . . 109.5 ?
H9B C9 H9C . . 109.5 ?
C8 C10 H10A . . 109.5 ?
C8 C10 H10B . . 109.5 ?
H10A C10 H10B . . 109.5 ?
C8 C10 H10C . . 109.5 ?
H10A C10 H10C . . 109.5 ?
H10B C10 H10C . . 109.5 ?
C16 C11 C12 . . 118.6(4) ?
C16 C11 P1 . . 118.7(3) ?
C12 C11 P1 . . 122.7(3) ?
C11 C12 C13 . . 121.0(4) ?
C11 C12 H12 . . 119.5 ?
C13 C12 H12 . . 119.5 ?
C14 C13 C12 . . 120.2(5) ?
C14 C13 H13 . . 119.9 ?
C12 C13 H13 . . 119.9 ?
C13 C14 C15 . . 119.1(5) ?
C13 C14 H14 . . 120.4 ?
C15 C14 H14 . . 120.4 ?
C14 C15 C16 . . 121.0(5) ?
C14 C15 H15 . . 119.5 ?
C16 C15 H15 . . 119.5 ?
C11 C16 C15 . . 119.9(4) ?
C11 C16 H16 . . 120.0 ?
C15 C16 H16 . . 120.0 ?
C18 C17 C22 . . 110.4(3) ?
C18 C17 P1 . . 111.8(3) ?
C22 C17 P1 . . 111.0(2) ?
C18 C17 H17 . . 107.8 ?
C22 C17 H17 . . 107.8 ?
P1 C17 H17 . . 107.8 ?
C17 C18 C19 . . 111.3(4) ?
C17 C18 H18A . . 109.4 ?
C19 C18 H18A . . 109.4 ?
C17 C18 H18B . . 109.4 ?
C19 C18 H18B . . 109.4 ?
H18A C18 H18B . . 108.0 ?
C20 C19 C18 . . 111.8(4) ?
C20 C19 H19A . . 109.3 ?
C18 C19 H19A . . 109.3 ?
C20 C19 H19B . . 109.3 ?
C18 C19 H19B . . 109.3 ?
H19A C19 H19B . . 107.9 ?
C21 C20 C19 . . 110.3(3) ?
C21 C20 H20A . . 109.6 ?
C19 C20 H20A . . 109.6 ?
C21 C20 H20B . . 109.6 ?
C19 C20 H20B . . 109.6 ?
H20A C20 H20B . . 108.1 ?
C20 C21 C22 . . 111.7(4) ?
C20 C21 H21A . . 109.3 ?
C22 C21 H21A . . 109.3 ?
C20 C21 H21B . . 109.3 ?
C22 C21 H21B . . 109.3 ?
H21A C21 H21B . . 108.0 ?
C17 C22 C21 . . 111.5(3) ?
C17 C22 H22A . . 109.3 ?
C21 C22 H22A . . 109.3 ?
C17 C22 H22B . . 109.3 ?
C21 C22 H22B . . 109.3 ?
H22A C22 H22B . . 108.0 ?

loop_
_geom_bond_atom_site_label_1
_geom_bond_atom_site_label_2
_geom_bond_site_symmetry_2
_geom_bond_distance
_geom_bond_publ_flag
O1 C3 . 1.461(4) ?
O1 P1 . 1.599(2) ?
O2 P1 . 1.465(3) ?
P1 C17 . 1.794(4) ?
P1 C11 . 1.799(4) ?
C1 C6 . 1.523(6) ?
C1 C2 . 1.533(6) ?
C1 C7 . 1.534(6) ?
C1 H1 . 0.9800 ?
C2 C3 . 1.510(5) ?
C2 H2A . 0.9700 ?
C2 H2B . 0.9700 ?
C3 C4 . 1.523(5) ?
C3 H3 . 0.9800 ?
C4 C5 . 1.529(6) ?
C4 C8 . 1.535(6) ?
C4 H4 . 0.9800 ?
C5 C6 . 1.521(6) ?
C5 H5A . 0.9700 ?
C5 H5B . 0.9700 ?
C6 H6A . 0.9700 ?
C6 H6B . 0.9700 ?
C7 H7A . 0.9600 ?
C7 H7B . 0.9600 ?
C7 H7C . 0.9600 ?
C8 C10 . 1.540(6) ?
C8 C9 . 1.542(6) ?
C8 H8 . 0.9800 ?
C9 H9A . 0.9600 ?
C9 H9B . 0.9600 ?
C9 H9C . 0.9600 ?
C10 H10A . 0.9600 ?
C10 H10B . 0.9600 ?
C10 H10C . 0.9600 ?
C11 C16 . 1.372(5) ?
C11 C12 . 1.382(5) ?
C12 C13 . 1.388(5) ?
C12 H12 . 0.9300 ?
C13 C14 . 1.362(7) ?
C13 H13 . 0.9300 ?
C14 C15 . 1.374(7) ?
C14 H14 . 0.9300 ?
C15 C16 . 1.393(6) ?
C15 H15 . 0.9300 ?
C16 H16 . 0.9300 ?
C17 C18 . 1.511(4) ?
C17 C22 . 1.528(4) ?
C17 H17 . 0.9800 ?
C18 C19 . 1.530(6) ?
C18 H18A . 0.9700 ?
C18 H18B . 0.9700 ?
C19 C20 . 1.513(5) ?
C19 H19A . 0.9700 ?
C19 H19B . 0.9700 ?
C20 C21 . 1.506(5) ?
C20 H20A . 0.9700 ?
C20 H20B . 0.9700 ?
C21 C22 . 1.520(5) ?
C21 H21A . 0.9700 ?
C21 H21B . 0.9700 ?
C22 H22A . 0.9700 ?
C22 H22B . 0.9700 ?

loop_
_geom_hbond_atom_site_label_D
_geom_hbond_atom_site_label_H
_geom_hbond_atom_site_label_A
_geom_hbond_site_symmetry_A
_geom_hbond_distance_DH
_geom_hbond_distance_HA
_geom_hbond_distance_DA
_geom_hbond_angle_DHA
C21 H21A O2 1_545 0.97 2.54 3.376(5) 145
C17 H17 O2 1_545 0.98 2.47 3.346(5) 149

loop_
_geom_torsion_atom_site_label_1
_geom_torsion_atom_site_label_2
_geom_torsion_atom_site_label_3
_geom_torsion_atom_site_label_4
_geom_torsion_site_symmetry_1
_geom_torsion_site_symmetry_2
_geom_torsion_site_symmetry_3
_geom_torsion_site_symmetry_4
_geom_torsion
_geom_torsion_publ_flag
C3 O1 P1 O2 . . . . 25.3(3) ?
C3 O1 P1 C17 . . . . 150.3(3) ?
C3 O1 P1 C11 . . . . -96.4(3) ?
C6 C1 C2 C3 . . . . 55.2(5) ?
C7 C1 C2 C3 . . . . -179.5(4) ?
P1 O1 C3 C2 . . . . -93.0(3) ?
P1 O1 C3 C4 . . . . 143.1(3) ?
C1 C2 C3 O1 . . . . -178.3(3) ?
C1 C2 C3 C4 . . . . -57.3(5) ?
O1 C3 C4 C5 . . . . 175.1(3) ?
C2 C3 C4 C5 . . . . 54.3(5) ?
O1 C3 C4 C8 . . . . -57.0(4) ?
C2 C3 C4 C8 . . . . -177.9(4) ?
C3 C4 C5 C6 . . . . -53.9(5) ?
C8 C4 C5 C6 . . . . 178.1(4) ?
C2 C1 C6 C5 . . . . -54.5(5) ?
C7 C1 C6 C5 . . . . -179.2(4) ?
C4 C5 C6 C1 . . . . 56.4(6) ?
C3 C4 C8 C10 . . . . -64.6(5) ?
C5 C4 C8 C10 . . . . 60.1(5) ?
C3 C4 C8 C9 . . . . 170.0(4) ?
C5 C4 C8 C9 . . . . -65.3(5) ?
O2 P1 C11 C16 . . . . 2.0(3) ?
O1 P1 C11 C16 . . . . 125.8(3) ?
C17 P1 C11 C16 . . . . -125.2(3) ?
O2 P1 C11 C12 . . . . -177.1(3) ?
O1 P1 C11 C12 . . . . -53.3(3) ?
C17 P1 C11 C12 . . . . 55.7(3) ?
C16 C11 C12 C13 . . . . -1.2(6) ?
P1 C11 C12 C13 . . . . 178.0(3) ?
C11 C12 C13 C14 . . . . 1.3(7) ?
C12 C13 C14 C15 . . . . -1.2(8) ?
C13 C14 C15 C16 . . . . 1.0(8) ?
C12 C11 C16 C15 . . . . 0.9(6) ?
P1 C11 C16 C15 . . . . -178.2(3) ?
C14 C15 C16 C11 . . . . -0.9(7) ?
O2 P1 C17 C18 . . . . 60.0(3) ?
O1 P1 C17 C18 . . . . -64.3(3) ?
C11 P1 C17 C18 . . . . -175.4(3) ?
O2 P1 C17 C22 . . . . -63.8(3) ?
O1 P1 C17 C22 . . . . 171.9(3) ?
C11 P1 C17 C22 . . . . 60.8(3) ?
C22 C17 C18 C19 . . . . -54.7(5) ?
P1 C17 C18 C19 . . . . -178.8(3) ?
C17 C18 C19 C20 . . . . 55.9(5) ?
C18 C19 C20 C21 . . . . -55.8(6) ?
C19 C20 C21 C22 . . . . 56.0(5) ?
C18 C17 C22 C21 . . . . 55.1(4) ?
P1 C17 C22 C21 . . . . 179.7(3) ?
C20 C21 C22 C17 . . . . -56.2(5) ?
